data_7049389
loop_
_publ_author_name
'Pankhurst, James R.'
'Paul, Shyeni'
'Zhu, Yunqing'
'Williams, Charlotte K.'
'Love, Jason B.'

_publ_section_title
;
 Polynuclear alkoxy-zinc complexes of bowl-shaped macrocycles and their
 use in the copolymerisation of cyclohexene oxide and CO<sub>2</sub>.
;
_journal_issue 15
_journal_name_full 'Dalton transactions (Cambridge, England : 2003)'
_journal_page_first 4887
_journal_page_last 4893
_journal_paper_doi 10.1039/c9dt00595a
_journal_volume 48
_journal_year 2019
_chemical_formula_moiety 'C59 H52 F10 N8 O3 Zn3, 3.5(C6 H6)'
_chemical_formula_sum 'C80 H73 F10 N8 O3 Zn3'
_chemical_formula_weight 1580.57
_chemical_properties_physical ', Moisture-sensitive'
_space_group_crystal_system triclinic
_space_group_IT_number 2
_space_group_name_Hall '-P 1'
_space_group_name_H-M_alt 'P -1'
_symmetry_space_group_name_Hall '-P 1'
_symmetry_space_group_name_H-M 'P -1'
_atom_sites_solution_hydrogens geom
_atom_sites_solution_primary direct
_audit_creation_date 2016-10-06
_audit_creation_method
;
Olex2 1.2
(compiled Feb 16 2016 13:09:46 for OlexSys, GUI svn.r5155)
;
_audit_update_record
;
2016-10-11 deposited with the CCDC.    2019-03-12 downloaded from the CCDC.
;
_cell_angle_alpha 105.877(2)
_cell_angle_beta 105.185(2)
_cell_angle_gamma 104.788(2)
_cell_formula_units_Z 2
_cell_length_a 13.6817(3)
_cell_length_b 17.1958(4)
_cell_length_c 17.9104(4)
_cell_measurement_reflns_used 16653
_cell_measurement_temperature 170
_cell_measurement_theta_max 27.7320
_cell_measurement_theta_min 3.2410
_cell_volume 3660.91(17)
_computing_cell_refinement
;
CrysAlisPro, Agilent Technologies,
Version 1.171.37.34 (release 22-05-2014 CrysAlis171 .NET)
(compiled May 22 2014,16:03:01)
;
_computing_data_collection
;
CrysAlisPro, Agilent Technologies,
Version 1.171.37.34 (release 22-05-2014 CrysAlis171 .NET)
(compiled May 22 2014,16:03:01)
;
_computing_data_reduction
;
CrysAlisPro, Agilent Technologies,
Version 1.171.37.34 (release 22-05-2014 CrysAlis171 .NET)
(compiled May 22 2014,16:03:01)
;
_computing_molecular_graphics 'Olex2 (Dolomanov et al., 2009)'
_computing_publication_material 'Olex2 (Dolomanov et al., 2009)'
_computing_structure_refinement 'ShelXL (Sheldrick, 2015)'
_computing_structure_solution 'ShelXT (Sheldrick, 2015)'
_diffrn_ambient_temperature 170
_diffrn_detector 'CCD plate'
_diffrn_detector_area_resol_mean 16.1042
_diffrn_detector_type Eos
_diffrn_measured_fraction_theta_full 0.998
_diffrn_measured_fraction_theta_max 0.998
_diffrn_measurement_details
;
#__ type_ start__ end____ width___ exp.time_
  1 omega  -25.00   23.00   1.0000    7.5000
omega____ theta____ kappa____ phi______ frames
    -      -19.2955  -99.0000   30.0000 48

#__ type_ start__ end____ width___ exp.time_
  2 omega  -25.00   23.00   1.0000    7.5000
omega____ theta____ kappa____ phi______ frames
    -      -19.2955  -99.0000  150.0000 48

#__ type_ start__ end____ width___ exp.time_
  3 omega  -25.00   64.00   1.0000    7.5000
omega____ theta____ kappa____ phi______ frames
    -       22.1080  -99.0000    0.0000 89

#__ type_ start__ end____ width___ exp.time_
  4 omega  -47.00   43.00   1.0000    7.5000
omega____ theta____ kappa____ phi______ frames
    -       22.1080  -57.0000  120.0000 90

#__ type_ start__ end____ width___ exp.time_
  5 omega  -47.00   43.00   1.0000    7.5000
omega____ theta____ kappa____ phi______ frames
    -       22.1080  -57.0000 -120.0000 90

#__ type_ start__ end____ width___ exp.time_
  6 omega    1.00   91.00   1.0000    7.5000
omega____ theta____ kappa____ phi______ frames
    -       22.1080   57.0000   30.0000 90

#__ type_ start__ end____ width___ exp.time_
  7 omega    1.00   91.00   1.0000    7.5000
omega____ theta____ kappa____ phi______ frames
    -       22.1080   57.0000  150.0000 90

#__ type_ start__ end____ width___ exp.time_
  8 omega   34.00   98.00   1.0000    7.5000
omega____ theta____ kappa____ phi______ frames
    -       22.1080  179.0000  150.0000 64

#__ type_ start__ end____ width___ exp.time_
  9 omega  -25.00   64.00   1.0000    7.5000
omega____ theta____ kappa____ phi______ frames
    -       22.1080  -99.0000 -180.0000 89

#__ type_ start__ end____ width___ exp.time_
 10 omega  -47.00   43.00   1.0000    7.5000
omega____ theta____ kappa____ phi______ frames
    -       22.1080  -57.0000    0.0000 90

#__ type_ start__ end____ width___ exp.time_
 11 omega    1.00   91.00   1.0000    7.5000
omega____ theta____ kappa____ phi______ frames
    -       22.1080   57.0000  -90.0000 90

#__ type_ start__ end____ width___ exp.time_
 12 omega  -25.00   23.00   1.0000    7.5000
omega____ theta____ kappa____ phi______ frames
    -      -19.2955  -99.0000  -90.0000 48

#__ type_ start__ end____ width___ exp.time_
 13 omega  -89.00   11.00   1.0000    7.5000
omega____ theta____ kappa____ phi______ frames
    -      -19.2955  -77.0000  120.0000 100

#__ type_ start__ end____ width___ exp.time_
 14 omega  -25.00   64.00   1.0000    7.5000
omega____ theta____ kappa____ phi______ frames
    -       22.1080  -99.0000   60.0000 89

#__ type_ start__ end____ width___ exp.time_
 15 omega   -3.00   95.00   1.0000    7.5000
omega____ theta____ kappa____ phi______ frames
    -       22.1080   38.0000  -60.0000 98

#__ type_ start__ end____ width___ exp.time_
 16 omega  -25.00   64.00   1.0000    7.5000
omega____ theta____ kappa____ phi______ frames
    -       22.1080  -99.0000  -60.0000 89

#__ type_ start__ end____ width___ exp.time_
 17 omega   34.00   66.00   1.0000    7.5000
omega____ theta____ kappa____ phi______ frames
    -       22.1080  179.0000  -30.0000 32
;
_diffrn_measurement_device 'four-circle diffractometer'
_diffrn_measurement_device_type 'Xcalibur, Eos'
_diffrn_measurement_method '\w scans'
_diffrn_orient_matrix_UB_11 -0.0151920000
_diffrn_orient_matrix_UB_12 -0.0316623000
_diffrn_orient_matrix_UB_13 0.0172558000
_diffrn_orient_matrix_UB_21 0.0429672000
_diffrn_orient_matrix_UB_22 0.0264962000
_diffrn_orient_matrix_UB_23 0.0381882000
_diffrn_orient_matrix_UB_31 -0.0348891000
_diffrn_orient_matrix_UB_32 0.0198723000
_diffrn_orient_matrix_UB_33 0.0136513000
_diffrn_radiation_monochromator graphite
_diffrn_radiation_probe x-ray
_diffrn_radiation_type MoK\a
_diffrn_radiation_wavelength 0.71073
_diffrn_reflns_av_R_equivalents 0.0631
_diffrn_reflns_av_unetI/netI 0.0445
_diffrn_reflns_Laue_measured_fraction_full 0.998
_diffrn_reflns_Laue_measured_fraction_max 0.998
_diffrn_reflns_limit_h_max 16
_diffrn_reflns_limit_h_min -16
_diffrn_reflns_limit_k_max 20
_diffrn_reflns_limit_k_min -20
_diffrn_reflns_limit_l_max 21
_diffrn_reflns_limit_l_min -21
_diffrn_reflns_number 88885
_diffrn_reflns_point_group_measured_fraction_full 0.998
_diffrn_reflns_point_group_measured_fraction_max 0.998
_diffrn_reflns_theta_full 25.681
_diffrn_reflns_theta_max 25.681
_diffrn_reflns_theta_min 2.964
_diffrn_source 'Enhance (Mo) X-ray Source'
_exptl_absorpt_coefficient_mu 1.055
_exptl_absorpt_correction_T_max 0.780
_exptl_absorpt_correction_T_min 0.472
_exptl_absorpt_correction_type analytical
_exptl_absorpt_process_details
;
CrysAlisPro, Agilent Technologies,
Version 1.171.37.34 (release 22-05-2014 CrysAlis171 .NET)
(compiled May 22 2014,16:03:01)
Analytical numeric absorption correction using a multifaceted crystal
            model based on expressions derived by R.C. Clark & J.S. Reid.
(Clark, R. C. & Reid, J. S. (1995). Acta Cryst. A51, 887-897)
Empirical absorption correction using spherical harmonics,
 implemented in SCALE3 ABSPACK scaling algorithm.
;
_exptl_crystal_colour 'clear light orange'
_exptl_crystal_colour_lustre clear
_exptl_crystal_colour_modifier light
_exptl_crystal_colour_primary orange
_exptl_crystal_density_diffrn 1.434
_exptl_crystal_description block
_exptl_crystal_F_000 1626
_exptl_crystal_recrystallization_method 'Slow diffusion of hexane into a benzene solution'
_exptl_crystal_size_max 0.4378
_exptl_crystal_size_mid 0.4149
_exptl_crystal_size_min 0.1279
_refine_diff_density_max 0.547
_refine_diff_density_min -0.391
_refine_diff_density_rms 0.063
_refine_ls_extinction_method none
_refine_ls_goodness_of_fit_ref 1.044
_refine_ls_hydrogen_treatment constr
_refine_ls_matrix_type full
_refine_ls_number_parameters 946
_refine_ls_number_reflns 13872
_refine_ls_number_restraints 36
_refine_ls_restrained_S_all 1.048
_refine_ls_R_factor_all 0.0579
_refine_ls_R_factor_gt 0.0401
_refine_ls_shift/su_max 0.001
_refine_ls_shift/su_mean 0.000
_refine_ls_structure_factor_coef Fsqd
_refine_ls_weighting_details 'w=1/[\s^2^(Fo^2^)+(0.0280P)^2^+3.4810P] where P=(Fo^2^+2Fc^2^)/3'
_refine_ls_weighting_scheme calc
_refine_ls_wR_factor_gt 0.0816
_refine_ls_wR_factor_ref 0.0880
_reflns_Friedel_coverage 0.000
_reflns_number_gt 10986
_reflns_number_total 13872
_reflns_threshold_expression 'I > 2\s(I)'
_cod_data_source_file c9dt00595a2.cif
_cod_data_source_block j15064c
_cod_depositor_comments 'Adding full bibliography for 7049389.cif.'
_cod_original_cell_volume 3660.90(17)
_cod_database_code 7049389
_chemical_oxdiff_formula 'C50 H30 F10 N8 Zn4 O4'
_shelx_space_group_comment
;
The symmetry employed for this shelxl refinement is uniquely defined
by the following loop, which should always be used as a source of
symmetry information in preference to the above space-group names.
They are only intended as comments.
;
_reflns_odcompleteness_completeness 99.84
_reflns_odcompleteness_iscentric 1
_reflns_odcompleteness_theta 25.63
_olex2_refinement_description
;
1. Fixed Uiso
 At 1.2 times of:
  All C(H) groups, All C(H,H) groups, All N(H) groups
 At 1.5 times of:
  All C(H,H,H) groups
2. Rigid body (RIGU) restrains
 C63, C64, C65, C60, C61, C62
 with sigma for 1-2 distances of 0.004 and sigma for 1-3 distances of 0.004
3. Others
 Sof(H54A)=Sof(C56B)=Sof(H56D)=Sof(H56E)=Sof(H56F)=1-FVAR(1)
 Sof(H54)=Sof(C56A)=Sof(H56A)=Sof(H56B)=Sof(H56C)=FVAR(1)
4.a Ternary CH refined with riding coordinates:
 C6(H6), C31(H31), C51(H51), C54(H54A), C54(H54), C57(H57)
4.b Aromatic/amide H refined with riding coordinates:
 N7(H7), C1(H1), C3(H3), C4(H4), C14(H14), C15(H15), C17(H17), C19(H19),
 C22(H22), C26(H26), C28(H28), C29(H29), C39(H39), C40(H40), C42(H42), C44(H44),
  C47(H47), C72(H72), C73(H73), C74(H74), C75(H75), C76(H76), C77(H77),
 C66(H66), C67(H67), C68(H68), C69(H69), C70(H70), C71(H71), C63(H63), C64(H64),
  C65(H65), C60(H60), C61(H61), C62(H62), C02C(H02C), C02O(H02O), C02Q(H02Q)
4.c Fitted hexagon refined as free rotating group:
 C63(C64,C65,C60,C61,C62)
4.d Idealised Me refined as rotating group:
 C24(H24A,H24B,H24C), C25(H25A,H25B,H25C), C49(H49A,H49B,H49C), C50(H50A,H50B,
 H50C), C52(H52A,H52B,H52C), C53(H53A,H53B,H53C), C55(H55A,H55B,H55C),
 C56A(H56A,H56B,H56C), C56B(H56D,H56E,H56F), C58(H58A,H58B,H58C), C59(H59A,H59B,
 H59C)
;
_shelx_shelxl_version_number 2014/7
_olex2_submission_special_instructions 'No special instructions were received'

loop_
_space_group_symop_operation_xyz
'x, y, z'
'-x, -y, -z'

loop_
_atom_site_label
_atom_site_type_symbol
_atom_site_fract_x
_atom_site_fract_y
_atom_site_fract_z
_atom_site_U_iso_or_equiv
_atom_site_adp_type
_atom_site_occupancy
_atom_site_site_symmetry_order
_atom_site_calc_flag
_atom_site_refinement_flags_posn
_atom_site_refinement_flags_adp
_atom_site_refinement_flags_occupancy
_atom_site_disorder_assembly
_atom_site_disorder_group
Zn1 Zn 0.80656(3) 0.17023(2) 0.17257(2) 0.02112(8) Uani 1 1 d . . . . .
Zn2 Zn 0.82325(3) 0.16961(2) 0.37497(2) 0.02119(8) Uani 1 1 d . . . . .
Zn3 Zn 0.71482(2) 0.25812(2) 0.29202(2) 0.01947(8) Uani 1 1 d . . . . .
F1 F 0.71024(14) -0.21802(10) 0.15398(11) 0.0392(4) Uani 1 1 d . . . . .
F2 F 0.55185(17) -0.35629(11) 0.13250(13) 0.0548(6) Uani 1 1 d . . . . .
F3 F 0.35986(16) -0.34619(12) 0.14190(12) 0.0555(6) Uani 1 1 d . . . . .
F4 F 0.33266(15) -0.19131(13) 0.17461(13) 0.0552(6) Uani 1 1 d . . . . .
F5 F 0.49533(14) -0.04862(11) 0.20636(11) 0.0399(4) Uani 1 1 d . . . . .
F6 F 0.40262(16) 0.28262(15) 0.24164(15) 0.0639(6) Uani 1 1 d . . . . .
F7 F 0.2436(2) 0.3314(2) 0.2727(2) 0.1092(11) Uani 1 1 d . . . . .
F8 F 0.2514(2) 0.4969(2) 0.2986(2) 0.1190(12) Uani 1 1 d . . . . .
F9 F 0.4235(2) 0.61163(18) 0.29251(16) 0.0873(9) Uani 1 1 d . . . . .
F10 F 0.58254(16) 0.56464(12) 0.26165(12) 0.0449(5) Uani 1 1 d . . . . .
O1 O 0.86117(14) 0.23262(11) 0.29638(11) 0.0190(4) Uani 1 1 d . . . . .
O2 O 0.67724(14) 0.16728(12) 0.33359(11) 0.0222(4) Uani 1 1 d . . . . .
O3 O 0.68463(14) 0.21141(11) 0.17229(11) 0.0219(4) Uani 1 1 d . . . . .
N1 N 0.88698(19) 0.17707(14) 0.08907(14) 0.0237(5) Uani 1 1 d . . . . .
N2 N 0.77892(18) 0.04325(14) 0.12567(14) 0.0220(5) Uani 1 1 d . . . . .
N3 N 0.84027(18) 0.05400(14) 0.33819(13) 0.0213(5) Uani 1 1 d . . . . .
N4 N 0.94527(18) 0.19246(14) 0.47912(13) 0.0223(5) Uani 1 1 d . . . . .
N5 N 0.86902(17) 0.32798(14) 0.48189(13) 0.0209(5) Uani 1 1 d . . . . .
N6 N 0.72851(17) 0.37606(14) 0.34886(13) 0.0188(5) Uani 1 1 d . . . . .
N7 N 0.68865(18) 0.36950(15) 0.14028(14) 0.0243(5) Uani 1 1 d . . . . .
H7 H 0.7217 0.3428 0.1660 0.029 Uiso 1 1 calc R . . . .
N8 N 0.83899(19) 0.32467(15) 0.08425(14) 0.0255(5) Uani 1 1 d . . . . .
C1 C 0.8651(2) 0.09810(18) 0.04107(17) 0.0277(7) Uani 1 1 d . . . . .
H1 H 0.8895 0.0883 -0.0033 0.033 Uiso 1 1 calc R . . . .
C2 C 0.8054(2) 0.02731(17) 0.05494(17) 0.0250(6) Uani 1 1 d . . . . .
C3 C 0.7699(3) -0.06053(19) 0.01118(19) 0.0328(7) Uani 1 1 d . . . . .
H3 H 0.7775 -0.0874 -0.0385 0.039 Uiso 1 1 calc R . . . .
C4 C 0.7204(2) -0.10090(18) 0.05605(18) 0.0286(7) Uani 1 1 d . . . . .
H4 H 0.6881 -0.1600 0.0420 0.034 Uiso 1 1 calc R . . . .
C5 C 0.7286(2) -0.03528(17) 0.12635(16) 0.0209(6) Uani 1 1 d . . . . .
C6 C 0.7023(2) -0.04149(17) 0.20188(16) 0.0204(6) Uani 1 1 d . . . . .
H6 H 0.6746 0.0051 0.2189 0.025 Uiso 1 1 calc R . . . .
C7 C 0.6122(2) -0.12486(17) 0.18418(16) 0.0228(6) Uani 1 1 d . . . . .
C8 C 0.6201(2) -0.20675(18) 0.16337(18) 0.0294(7) Uani 1 1 d . . . . .
C9 C 0.5374(3) -0.27988(19) 0.15064(19) 0.0354(8) Uani 1 1 d . . . . .
C10 C 0.4413(3) -0.2748(2) 0.15570(19) 0.0387(8) Uani 1 1 d . . . . .
C11 C 0.4278(2) -0.1963(2) 0.17321(19) 0.0359(8) Uani 1 1 d . . . . .
C12 C 0.5130(2) -0.12372(19) 0.18814(18) 0.0283(7) Uani 1 1 d . . . . .
C13 C 0.8046(2) -0.02094(17) 0.27362(16) 0.0199(6) Uani 1 1 d . . . . .
C14 C 0.8769(2) -0.06552(18) 0.28647(18) 0.0285(7) Uani 1 1 d . . . . .
H14 H 0.8707 -0.1186 0.2505 0.034 Uiso 1 1 calc R . . . .
C15 C 0.9583(2) -0.01597(18) 0.36221(19) 0.0291(7) Uani 1 1 d . . . . .
H15 H 1.0172 -0.0292 0.3874 0.035 Uiso 1 1 calc R . . . .
C16 C 0.9348(2) 0.05832(18) 0.39382(17) 0.0236(6) Uani 1 1 d . . . . .
C17 C 0.9852(2) 0.13045(18) 0.46823(17) 0.0251(6) Uani 1 1 d . . . . .
H17 H 1.0461 0.1342 0.5092 0.030 Uiso 1 1 calc R . . . .
C18 C 0.9764(2) 0.25976(17) 0.55585(17) 0.0228(6) Uani 1 1 d . . . . .
C19 C 1.0438(2) 0.26225(19) 0.63037(18) 0.0321(7) Uani 1 1 d . . . . .
H19 H 1.0748 0.2199 0.6293 0.039 Uiso 1 1 calc R . . . .
C20 C 1.0663(3) 0.3254(2) 0.70592(18) 0.0334(7) Uani 1 1 d . . . . .
C21 C 1.0157(2) 0.38656(18) 0.70838(18) 0.0301(7) Uani 1 1 d . . . . .
C22 C 0.9506(2) 0.38537(17) 0.63457(17) 0.0250(6) Uani 1 1 d . . . . .
H22 H 0.9173 0.4263 0.6364 0.030 Uiso 1 1 calc R . . . .
C23 C 0.9325(2) 0.32544(17) 0.55713(16) 0.0212(6) Uani 1 1 d . . . . .
C24 C 1.1410(4) 0.3254(3) 0.7848(2) 0.0641(12) Uani 1 1 d . . . . .
H24A H 1.1965 0.3814 0.8146 0.096 Uiso 1 1 calc GR . . . .
H24B H 1.1736 0.2828 0.7711 0.096 Uiso 1 1 calc GR . . . .
H24C H 1.1004 0.3120 0.8188 0.096 Uiso 1 1 calc GR . . . .
C25 C 1.0293(3) 0.4519(2) 0.78970(19) 0.0485(9) Uani 1 1 d . . . . .
H25A H 1.1042 0.4877 0.8181 0.073 Uiso 1 1 calc GR . . . .
H25B H 1.0052 0.4224 0.8236 0.073 Uiso 1 1 calc GR . . . .
H25C H 0.9871 0.4872 0.7792 0.073 Uiso 1 1 calc GR . . . .
C26 C 0.8755(2) 0.40439(18) 0.48217(17) 0.0222(6) Uani 1 1 d . . . . .
H26 H 0.9277 0.4498 0.5289 0.027 Uiso 1 1 calc R . . . .
C27 C 0.8144(2) 0.42918(17) 0.42138(16) 0.0210(6) Uani 1 1 d . . . . .
C28 C 0.8290(2) 0.51473(18) 0.43054(18) 0.0263(6) Uani 1 1 d . . . . .
H28 H 0.8813 0.5632 0.4742 0.032 Uiso 1 1 calc R . . . .
C29 C 0.7516(2) 0.51488(18) 0.36292(18) 0.0269(6) Uani 1 1 d . . . . .
H29 H 0.7424 0.5630 0.3522 0.032 Uiso 1 1 calc R . . . .
C30 C 0.6904(2) 0.42882(17) 0.31422(16) 0.0203(6) Uani 1 1 d . . . . .
C31 C 0.5907(2) 0.39091(18) 0.23587(17) 0.0215(6) Uani 1 1 d . . . . .
H31 H 0.5648 0.3285 0.2232 0.026 Uiso 1 1 calc R . . . .
C32 C 0.4998(2) 0.4209(2) 0.25019(18) 0.0282(7) Uani 1 1 d . . . . .
C33 C 0.4109(3) 0.3646(3) 0.2537(2) 0.0449(9) Uani 1 1 d . . . . .
C34 C 0.3271(3) 0.3897(4) 0.2703(3) 0.0677(13) Uani 1 1 d . . . . .
C35 C 0.3317(4) 0.4727(4) 0.2828(3) 0.0731(14) Uani 1 1 d . . . . .
C36 C 0.4179(4) 0.5300(3) 0.2795(2) 0.0582(11) Uani 1 1 d . . . . .
C37 C 0.5002(3) 0.5046(2) 0.26356(19) 0.0360(8) Uani 1 1 d . . . . .
C38 C 0.6157(2) 0.40236(17) 0.16213(17) 0.0227(6) Uani 1 1 d . . . . .
C39 C 0.5806(2) 0.43926(19) 0.10560(18) 0.0299(7) Uani 1 1 d . . . . .
H39 H 0.5294 0.4661 0.1046 0.036 Uiso 1 1 calc R . . . .
C40 C 0.6364(2) 0.42886(19) 0.04992(18) 0.0297(7) Uani 1 1 d . . . . .
H40 H 0.6297 0.4485 0.0060 0.036 Uiso 1 1 calc R . . . .
C41 C 0.7027(2) 0.38445(18) 0.07205(17) 0.0243(6) Uani 1 1 d . . . . .
C42 C 0.7847(2) 0.36078(18) 0.04528(18) 0.0265(6) Uani 1 1 d . . . . .
H42 H 0.7980 0.3716 0.0001 0.032 Uiso 1 1 calc R . . . .
C43 C 0.9323(2) 0.31598(18) 0.06995(17) 0.0246(6) Uani 1 1 d . . . . .
C44 C 1.0046(2) 0.37953(18) 0.05673(18) 0.0286(7) Uani 1 1 d . . . . .
H44 H 0.9877 0.4279 0.0536 0.034 Uiso 1 1 calc R . . . .
C45 C 1.1004(2) 0.37396(19) 0.04809(19) 0.0300(7) Uani 1 1 d . . . . .
C46 C 1.1264(2) 0.30151(19) 0.05357(19) 0.0302(7) Uani 1 1 d . . . . .
C47 C 1.0552(2) 0.23813(19) 0.06726(19) 0.0307(7) Uani 1 1 d . . . . .
H47 H 1.0724 0.1900 0.0707 0.037 Uiso 1 1 calc R . . . .
C48 C 0.9590(2) 0.24410(17) 0.07594(17) 0.0240(6) Uani 1 1 d . . . . .
C49 C 1.1758(3) 0.4459(2) 0.0356(2) 0.0452(9) Uani 1 1 d . . . . .
H49A H 1.1435 0.4887 0.0314 0.068 Uiso 1 1 calc GR . . . .
H49B H 1.1889 0.4230 -0.0146 0.068 Uiso 1 1 calc GR . . . .
H49C H 1.2430 0.4717 0.0819 0.068 Uiso 1 1 calc GR . . . .
C50 C 1.2296(3) 0.2920(2) 0.0441(2) 0.0465(9) Uani 1 1 d . . . . .
H50A H 1.2404 0.2443 0.0587 0.070 Uiso 1 1 calc GR . . . .
H50B H 1.2895 0.3440 0.0800 0.070 Uiso 1 1 calc GR . . . .
H50C H 1.2244 0.2815 -0.0125 0.070 Uiso 1 1 calc GR . . . .
C51 C 0.9719(2) 0.29234(18) 0.33350(18) 0.0271(6) Uani 1 1 d . . . . .
H51 H 0.9899 0.3167 0.3937 0.033 Uiso 1 1 calc R . . . .
C52 C 1.0464(2) 0.2438(2) 0.3170(2) 0.0415(8) Uani 1 1 d . . . . .
H52A H 1.0328 0.1958 0.3352 0.062 Uiso 1 1 calc GR . . . .
H52B H 1.1202 0.2817 0.3467 0.062 Uiso 1 1 calc GR . . . .
H52C H 1.0335 0.2228 0.2585 0.062 Uiso 1 1 calc GR . . . .
C53 C 0.9835(3) 0.36555(19) 0.3014(2) 0.0367(8) Uani 1 1 d . . . . .
H53A H 0.9643 0.3428 0.2422 0.055 Uiso 1 1 calc GR . . . .
H53B H 1.0570 0.4049 0.3266 0.055 Uiso 1 1 calc GR . . . .
H53C H 0.9364 0.3955 0.3150 0.055 Uiso 1 1 calc GR . . . .
C54 C 0.6097(4) 0.1575(3) 0.3805(3) 0.0713(15) Uani 1 1 d . . . . .
H54A H 0.6481 0.2142 0.4253 0.086 Uiso 0.397(17) 1 calc R . P A 2
H54 H 0.5441 0.1135 0.3360 0.086 Uiso 0.603(17) 1 calc R . P A 1
C55 C 0.6367(3) 0.1055(2) 0.4304(2) 0.0460(9) Uani 1 1 d . . . . .
H55A H 0.7078 0.1364 0.4718 0.069 Uiso 1 1 calc GR . . . .
H55B H 0.6349 0.0516 0.3949 0.069 Uiso 1 1 calc GR . . . .
H55C H 0.5849 0.0946 0.4570 0.069 Uiso 1 1 calc GR . . . .
C56A C 0.5677(9) 0.2205(7) 0.4051(7) 0.052(3) Uani 0.603(17) 1 d . . P A 1
H56A H 0.5384 0.2360 0.3588 0.079 Uiso 0.603(17) 1 calc GR . P A 1
H56B H 0.6240 0.2704 0.4488 0.079 Uiso 0.603(17) 1 calc GR . P A 1
H56C H 0.5115 0.1991 0.4248 0.079 Uiso 0.603(17) 1 calc GR . P A 1
C56B C 0.5120(10) 0.1659(12) 0.3580(9) 0.047(4) Uani 0.397(17) 1 d . . P A 2
H56D H 0.4860 0.1714 0.4033 0.070 Uiso 0.397(17) 1 calc GR . P A 2
H56E H 0.4620 0.1158 0.3108 0.070 Uiso 0.397(17) 1 calc GR . P A 2
H56F H 0.5183 0.2164 0.3438 0.070 Uiso 0.397(17) 1 calc GR . P A 2
C57 C 0.5785(2) 0.1670(2) 0.10890(18) 0.0338(7) Uani 1 1 d . . . . .
H57 H 0.5423 0.2094 0.1095 0.041 Uiso 1 1 calc R . . . .
C58 C 0.5126(3) 0.0979(3) 0.1268(2) 0.0636(12) Uani 1 1 d . . . . .
H58A H 0.5454 0.0548 0.1267 0.095 Uiso 1 1 calc GR . . . .
H58B H 0.4413 0.0722 0.0851 0.095 Uiso 1 1 calc GR . . . .
H58C H 0.5078 0.1214 0.1804 0.095 Uiso 1 1 calc GR . . . .
C59 C 0.5869(3) 0.1372(2) 0.02480(19) 0.0457(9) Uani 1 1 d . . . . .
H59A H 0.6284 0.1857 0.0158 0.069 Uiso 1 1 calc GR . . . .
H59B H 0.5158 0.1115 -0.0170 0.069 Uiso 1 1 calc GR . . . .
H59C H 0.6221 0.0953 0.0217 0.069 Uiso 1 1 calc GR . . . .
C72 C 0.7092(3) 0.7945(3) 0.3952(3) 0.0645(12) Uani 1 1 d . . . . .
H72 H 0.6967 0.7623 0.3404 0.077 Uiso 1 1 calc R . . . .
C73 C 0.7290(3) 0.8814(3) 0.4190(3) 0.0551(11) Uani 1 1 d . . . . .
H73 H 0.7307 0.9084 0.3807 0.066 Uiso 1 1 calc R . . . .
C74 C 0.7464(3) 0.9280(3) 0.4988(3) 0.0529(10) Uani 1 1 d . . . . .
H74 H 0.7588 0.9869 0.5146 0.063 Uiso 1 1 calc R . . . .
C75 C 0.7458(3) 0.8898(3) 0.5561(2) 0.0541(10) Uani 1 1 d . . . . .
H75 H 0.7584 0.9225 0.6108 0.065 Uiso 1 1 calc R . . . .
C76 C 0.7264(3) 0.8027(3) 0.5325(3) 0.0602(11) Uani 1 1 d . . . . .
H76 H 0.7260 0.7762 0.5713 0.072 Uiso 1 1 calc R . . . .
C77 C 0.7076(4) 0.7547(3) 0.4518(3) 0.0670(12) Uani 1 1 d . . . . .
H77 H 0.6940 0.6957 0.4356 0.080 Uiso 1 1 calc R . . . .
C66 C 0.3087(4) 0.7517(3) 0.3496(3) 0.0669(12) Uani 1 1 d . . . . .
H66 H 0.2881 0.6936 0.3426 0.080 Uiso 1 1 calc R . . . .
C67 C 0.4161(3) 0.8004(3) 0.3743(3) 0.0588(11) Uani 1 1 d . . . . .
H67 H 0.4684 0.7751 0.3838 0.071 Uiso 1 1 calc R . . . .
C68 C 0.4460(3) 0.8859(3) 0.3849(2) 0.0527(10) Uani 1 1 d . . . . .
H68 H 0.5188 0.9189 0.4020 0.063 Uiso 1 1 calc R . . . .
C69 C 0.3692(3) 0.9233(2) 0.3705(2) 0.0513(10) Uani 1 1 d . . . . .
H69 H 0.3899 0.9815 0.3778 0.062 Uiso 1 1 calc R . . . .
C70 C 0.2618(3) 0.8748(3) 0.3454(2) 0.0509(9) Uani 1 1 d . . . . .
H70 H 0.2096 0.9000 0.3352 0.061 Uiso 1 1 calc R . . . .
C71 C 0.2316(3) 0.7892(3) 0.3352(3) 0.0576(11) Uani 1 1 d . . . . .
H71 H 0.1588 0.7564 0.3186 0.069 Uiso 1 1 calc R . . . .
C63 C 0.0504(2) 0.0132(3) 0.1761(2) 0.106(2) Uani 1 1 d . U . . .
H63 H -0.0135 0.0242 0.1722 0.128 Uiso 1 1 calc R . . . .
C64 C 0.0495(2) -0.0710(3) 0.15831(19) 0.0955(17) Uani 1 1 d G U . . .
H64 H -0.0150 -0.1163 0.1426 0.115 Uiso 1 1 calc R . . . .
C65 C 0.1450(3) -0.08736(18) 0.16400(18) 0.0794(14) Uani 1 1 d G U . . .
H65 H 0.1444 -0.1437 0.1521 0.095 Uiso 1 1 calc R . . . .
C60 C 0.2415(2) -0.0196(2) 0.18744(18) 0.0731(13) Uani 1 1 d G U . . .
H60 H 0.3054 -0.0306 0.1912 0.088 Uiso 1 1 calc R . . . .
C61 C 0.2424(2) 0.0645(2) 0.20519(19) 0.0800(14) Uani 1 1 d G U . . .
H61 H 0.3069 0.1099 0.2209 0.096 Uiso 1 1 calc R . . . .
C62 C 0.1469(3) 0.0809(2) 0.1995(2) 0.0969(17) Uani 1 1 d G U . . .
H62 H 0.1475 0.1373 0.2114 0.116 Uiso 1 1 calc R . . . .
C02C C 0.5749(4) 0.4642(3) 0.4850(3) 0.0684(12) Uani 1 1 d . . . . .
H02C H 0.6259 0.4399 0.4750 0.082 Uiso 1 1 calc R . . . .
C02O C 0.4785(4) 0.4140(3) 0.4830(3) 0.0770(14) Uani 1 1 d . . . . .
H02O H 0.4634 0.3551 0.4711 0.092 Uiso 1 1 calc R . . . .
C02Q C 0.5957(4) 0.5501(3) 0.5018(3) 0.0747(14) Uani 1 1 d . . . . .
H02Q H 0.6610 0.5845 0.5028 0.090 Uiso 1 1 calc R . . . .

loop_
_atom_site_aniso_label
_atom_site_aniso_U_11
_atom_site_aniso_U_22
_atom_site_aniso_U_33
_atom_site_aniso_U_23
_atom_site_aniso_U_13
_atom_site_aniso_U_12
Zn1 0.02887(18) 0.01704(17) 0.01983(17) 0.00655(13) 0.01141(14) 0.00927(14)
Zn2 0.02393(17) 0.02038(17) 0.02058(17) 0.00924(13) 0.00550(14) 0.01048(14)
Zn3 0.02306(17) 0.01921(17) 0.01868(17) 0.00846(13) 0.00774(14) 0.00954(13)
F1 0.0383(10) 0.0231(9) 0.0504(12) 0.0102(8) 0.0064(9) 0.0150(8)
F2 0.0630(14) 0.0193(10) 0.0605(14) 0.0156(9) -0.0034(11) 0.0051(9)
F3 0.0563(13) 0.0382(12) 0.0457(12) 0.0157(10) 0.0102(10) -0.0174(10)
F4 0.0345(11) 0.0592(14) 0.0601(14) 0.0118(11) 0.0251(10) 0.0001(10)
F5 0.0348(10) 0.0334(10) 0.0522(12) 0.0094(9) 0.0217(9) 0.0134(8)
F6 0.0395(12) 0.0661(15) 0.0953(18) 0.0534(14) 0.0245(12) 0.0070(11)
F7 0.0481(15) 0.176(3) 0.143(3) 0.095(2) 0.0613(18) 0.0336(18)
F8 0.088(2) 0.210(4) 0.129(3) 0.076(3) 0.075(2) 0.111(2)
F9 0.114(2) 0.097(2) 0.0847(19) 0.0285(16) 0.0394(16) 0.0907(18)
F10 0.0584(13) 0.0342(11) 0.0502(12) 0.0189(9) 0.0179(10) 0.0270(10)
O1 0.0207(10) 0.0171(10) 0.0187(10) 0.0056(8) 0.0065(8) 0.0075(8)
O2 0.0211(10) 0.0264(11) 0.0230(10) 0.0127(8) 0.0098(8) 0.0087(8)
O3 0.0207(10) 0.0233(10) 0.0176(10) 0.0063(8) 0.0035(8) 0.0061(8)
N1 0.0320(13) 0.0217(13) 0.0224(13) 0.0103(10) 0.0148(11) 0.0098(10)
N2 0.0314(13) 0.0154(12) 0.0229(12) 0.0076(10) 0.0139(11) 0.0092(10)
N3 0.0238(12) 0.0176(12) 0.0207(12) 0.0072(10) 0.0044(10) 0.0076(10)
N4 0.0253(12) 0.0203(12) 0.0183(12) 0.0054(10) 0.0036(10) 0.0091(10)
N5 0.0216(12) 0.0227(13) 0.0169(12) 0.0060(10) 0.0044(10) 0.0090(10)
N6 0.0227(12) 0.0186(12) 0.0171(12) 0.0067(9) 0.0078(10) 0.0096(10)
N7 0.0302(13) 0.0285(13) 0.0232(13) 0.0152(11) 0.0117(11) 0.0164(11)
N8 0.0319(14) 0.0217(13) 0.0271(13) 0.0095(11) 0.0155(11) 0.0103(11)
C1 0.0414(18) 0.0262(16) 0.0231(15) 0.0104(13) 0.0189(14) 0.0153(14)
C2 0.0375(17) 0.0206(15) 0.0242(15) 0.0099(12) 0.0186(14) 0.0119(13)
C3 0.049(2) 0.0251(17) 0.0280(17) 0.0068(13) 0.0207(15) 0.0138(15)
C4 0.0407(18) 0.0161(15) 0.0265(16) 0.0055(12) 0.0131(14) 0.0071(13)
C5 0.0246(14) 0.0175(14) 0.0201(14) 0.0070(11) 0.0064(12) 0.0079(12)
C6 0.0254(14) 0.0157(14) 0.0219(14) 0.0083(11) 0.0078(12) 0.0089(11)
C7 0.0281(15) 0.0203(15) 0.0171(14) 0.0085(12) 0.0049(12) 0.0052(12)
C8 0.0308(16) 0.0242(16) 0.0265(16) 0.0106(13) 0.0012(13) 0.0069(13)
C9 0.047(2) 0.0195(16) 0.0281(17) 0.0114(13) 0.0000(15) 0.0034(14)
C10 0.0385(19) 0.0324(19) 0.0275(17) 0.0122(14) 0.0043(15) -0.0096(15)
C11 0.0307(17) 0.041(2) 0.0279(17) 0.0107(15) 0.0107(14) 0.0011(15)
C12 0.0326(17) 0.0258(16) 0.0230(16) 0.0067(13) 0.0101(13) 0.0071(13)
C13 0.0230(14) 0.0187(14) 0.0191(14) 0.0089(12) 0.0085(12) 0.0058(11)
C14 0.0284(16) 0.0216(16) 0.0323(17) 0.0041(13) 0.0082(14) 0.0127(13)
C15 0.0263(15) 0.0278(17) 0.0342(17) 0.0100(14) 0.0079(14) 0.0156(13)
C16 0.0236(15) 0.0231(15) 0.0261(15) 0.0119(12) 0.0065(12) 0.0108(12)
C17 0.0234(15) 0.0247(16) 0.0244(15) 0.0100(13) 0.0028(12) 0.0085(12)
C18 0.0222(14) 0.0209(15) 0.0208(15) 0.0057(12) 0.0048(12) 0.0057(12)
C19 0.0382(18) 0.0259(17) 0.0280(17) 0.0075(13) 0.0023(14) 0.0167(14)
C20 0.0382(18) 0.0294(17) 0.0216(16) 0.0058(13) -0.0012(14) 0.0106(14)
C21 0.0383(17) 0.0210(16) 0.0214(15) 0.0030(12) 0.0046(14) 0.0067(13)
C22 0.0301(16) 0.0189(15) 0.0230(15) 0.0069(12) 0.0058(13) 0.0085(12)
C23 0.0196(14) 0.0204(15) 0.0203(14) 0.0074(12) 0.0037(12) 0.0051(11)
C24 0.088(3) 0.054(3) 0.031(2) 0.0066(18) -0.011(2) 0.039(2)
C25 0.075(3) 0.037(2) 0.0220(17) 0.0018(15) 0.0031(17) 0.0246(19)
C26 0.0215(14) 0.0239(16) 0.0198(15) 0.0066(12) 0.0062(12) 0.0085(12)
C27 0.0212(14) 0.0229(15) 0.0187(14) 0.0069(12) 0.0065(12) 0.0089(12)
C28 0.0295(16) 0.0182(15) 0.0262(16) 0.0040(12) 0.0084(13) 0.0063(12)
C29 0.0304(16) 0.0221(16) 0.0306(17) 0.0131(13) 0.0082(14) 0.0119(13)
C30 0.0216(14) 0.0255(15) 0.0197(14) 0.0110(12) 0.0100(12) 0.0118(12)
C31 0.0246(14) 0.0202(15) 0.0240(15) 0.0110(12) 0.0087(12) 0.0113(12)
C32 0.0250(15) 0.0430(19) 0.0244(16) 0.0182(14) 0.0099(13) 0.0170(14)
C33 0.0334(19) 0.064(3) 0.051(2) 0.035(2) 0.0187(17) 0.0196(18)
C34 0.036(2) 0.118(4) 0.071(3) 0.052(3) 0.033(2) 0.030(3)
C35 0.061(3) 0.131(5) 0.068(3) 0.048(3) 0.041(2) 0.067(3)
C36 0.072(3) 0.081(3) 0.050(2) 0.029(2) 0.028(2) 0.060(3)
C37 0.0427(19) 0.049(2) 0.0283(17) 0.0166(16) 0.0141(15) 0.0304(17)
C38 0.0238(14) 0.0220(15) 0.0222(15) 0.0085(12) 0.0068(12) 0.0089(12)
C39 0.0304(16) 0.0357(18) 0.0287(17) 0.0141(14) 0.0088(14) 0.0193(14)
C40 0.0353(17) 0.0352(18) 0.0227(16) 0.0163(14) 0.0086(14) 0.0143(14)
C41 0.0294(16) 0.0244(16) 0.0198(15) 0.0096(12) 0.0095(13) 0.0080(13)
C42 0.0307(16) 0.0236(16) 0.0231(15) 0.0070(13) 0.0116(13) 0.0060(13)
C43 0.0335(16) 0.0232(15) 0.0208(15) 0.0077(12) 0.0150(13) 0.0109(13)
C44 0.0354(17) 0.0210(16) 0.0345(17) 0.0127(13) 0.0176(14) 0.0100(13)
C45 0.0361(17) 0.0245(16) 0.0323(17) 0.0106(13) 0.0196(14) 0.0074(13)
C46 0.0344(17) 0.0286(17) 0.0340(17) 0.0104(14) 0.0217(15) 0.0125(14)
C47 0.0409(18) 0.0236(16) 0.0365(18) 0.0123(14) 0.0213(15) 0.0162(14)
C48 0.0362(16) 0.0195(15) 0.0209(15) 0.0085(12) 0.0162(13) 0.0098(13)
C49 0.047(2) 0.038(2) 0.063(2) 0.0261(18) 0.0345(19) 0.0120(17)
C50 0.048(2) 0.042(2) 0.067(3) 0.0253(19) 0.038(2) 0.0222(17)
C51 0.0218(15) 0.0286(17) 0.0259(16) 0.0073(13) 0.0087(13) 0.0035(13)
C52 0.0283(17) 0.053(2) 0.055(2) 0.0275(18) 0.0210(17) 0.0176(16)
C53 0.0417(19) 0.0253(17) 0.0407(19) 0.0097(15) 0.0206(16) 0.0045(14)
C54 0.084(3) 0.112(4) 0.113(4) 0.096(3) 0.084(3) 0.078(3)
C55 0.055(2) 0.058(2) 0.050(2) 0.0381(19) 0.0322(19) 0.0258(19)
C56A 0.064(6) 0.056(6) 0.074(7) 0.039(5) 0.055(6) 0.033(5)
C56B 0.027(6) 0.075(11) 0.051(8) 0.036(7) 0.019(5) 0.018(6)
C57 0.0259(16) 0.0389(19) 0.0247(16) 0.0062(14) 0.0022(13) 0.0053(14)
C58 0.047(2) 0.066(3) 0.045(2) 0.025(2) -0.0015(19) -0.017(2)
C59 0.046(2) 0.053(2) 0.0217(17) 0.0060(16) 0.0021(15) 0.0088(18)
C72 0.055(3) 0.087(4) 0.045(2) 0.014(2) 0.016(2) 0.027(2)
C73 0.042(2) 0.086(3) 0.056(3) 0.045(2) 0.022(2) 0.027(2)
C74 0.048(2) 0.056(3) 0.060(3) 0.029(2) 0.017(2) 0.0211(19)
C75 0.053(2) 0.064(3) 0.045(2) 0.018(2) 0.0172(19) 0.023(2)
C76 0.058(3) 0.070(3) 0.070(3) 0.046(3) 0.025(2) 0.024(2)
C77 0.071(3) 0.047(3) 0.079(3) 0.019(2) 0.023(3) 0.022(2)
C66 0.079(3) 0.042(2) 0.088(3) 0.022(2) 0.043(3) 0.021(2)
C67 0.063(3) 0.060(3) 0.073(3) 0.029(2) 0.038(2) 0.035(2)
C68 0.048(2) 0.056(3) 0.055(2) 0.022(2) 0.023(2) 0.0133(19)
C69 0.057(2) 0.046(2) 0.054(2) 0.0269(19) 0.020(2) 0.0138(19)
C70 0.052(2) 0.060(3) 0.047(2) 0.024(2) 0.0191(19) 0.025(2)
C71 0.050(2) 0.048(2) 0.067(3) 0.013(2) 0.028(2) 0.0043(19)
C63 0.084(4) 0.199(6) 0.092(4) 0.079(4) 0.051(3) 0.092(4)
C64 0.068(3) 0.170(5) 0.061(3) 0.056(4) 0.033(3) 0.038(3)
C65 0.095(3) 0.111(4) 0.053(3) 0.041(3) 0.034(3) 0.048(3)
C60 0.064(3) 0.116(4) 0.065(3) 0.045(3) 0.030(2) 0.054(3)
C61 0.084(3) 0.112(4) 0.068(3) 0.047(3) 0.038(3) 0.047(3)
C62 0.127(4) 0.147(5) 0.085(4) 0.070(4) 0.063(4) 0.101(4)
C02C 0.075(3) 0.081(3) 0.074(3) 0.033(3) 0.049(3) 0.039(3)
C02O 0.091(4) 0.062(3) 0.097(4) 0.029(3) 0.061(3) 0.030(3)
C02Q 0.079(3) 0.068(3) 0.090(4) 0.027(3) 0.056(3) 0.020(3)

loop_
_atom_type_symbol
_atom_type_description
_atom_type_scat_dispersion_real
_atom_type_scat_dispersion_imag
_atom_type_scat_source
C C 0.0033 0.0016 'International Tables Vol C Tables 4.2.6.8 and 6.1.1.4'
H H 0.0000 0.0000 'International Tables Vol C Tables 4.2.6.8 and 6.1.1.4'
F F 0.0171 0.0103 'International Tables Vol C Tables 4.2.6.8 and 6.1.1.4'
N N 0.0061 0.0033 'International Tables Vol C Tables 4.2.6.8 and 6.1.1.4'
O O 0.0106 0.0060 'International Tables Vol C Tables 4.2.6.8 and 6.1.1.4'
Zn Zn 0.2839 1.4301 'International Tables Vol C Tables 4.2.6.8 and 6.1.1.4'

loop_
_exptl_crystal_face_index_h
_exptl_crystal_face_index_k
_exptl_crystal_face_index_l
_exptl_crystal_face_perp_dist
_exptl_oxdiff_crystal_face_indexfrac_h
_exptl_oxdiff_crystal_face_indexfrac_k
_exptl_oxdiff_crystal_face_indexfrac_l
_exptl_oxdiff_crystal_face_x
_exptl_oxdiff_crystal_face_y
_exptl_oxdiff_crystal_face_z
19 -4 -8 0.1962 18.9969 -3.9960 -7.9959 -0.3001 0.4050 -0.8514
-19 4 8 0.1962 -18.9969 3.9960 7.9959 0.3001 -0.4050 0.8514
1 -19 -6 0.1828 0.9969 -18.9958 -5.9945 0.4829 -0.6894 -0.4941
-1 19 6 0.1828 -0.9969 18.9958 5.9945 -0.4829 0.6894 0.4941
-1 -18 21 0.0639 -1.0043 -17.9904 20.9963 0.9472 0.2820 -0.0358
1 18 -21 0.0639 1.0043 17.9904 -20.9963 -0.9472 -0.2820 0.0358

loop_
_geom_angle_atom_site_label_1
_geom_angle_atom_site_label_2
_geom_angle_atom_site_label_3
_geom_angle
_geom_angle_site_symmetry_1
_geom_angle_site_symmetry_3
O1 Zn1 Zn3 45.39(5) . .
O1 Zn1 N1 129.51(8) . .
O3 Zn1 Zn3 39.94(5) . .
O3 Zn1 O1 84.71(7) . .
O3 Zn1 N1 123.26(8) . .
O3 Zn1 N2 120.05(8) . .
N1 Zn1 Zn3 148.48(6) . .
N2 Zn1 Zn3 126.81(6) . .
N2 Zn1 O1 119.91(8) . .
N2 Zn1 N1 84.03(9) . .
O1 Zn2 Zn3 49.02(5) . .
O2 Zn2 Zn3 42.72(5) . .
O2 Zn2 O1 88.72(7) . .
O2 Zn2 N3 114.72(8) . .
O2 Zn2 N4 143.47(8) . .
N3 Zn2 Zn3 133.93(6) . .
N3 Zn2 O1 108.08(8) . .
N3 Zn2 N4 83.44(9) . .
N4 Zn2 Zn3 140.65(6) . .
N4 Zn2 O1 116.69(8) . .
Zn2 Zn3 Zn1 75.599(11) . .
O1 Zn3 Zn1 41.94(5) . .
O1 Zn3 Zn2 47.32(5) . .
O2 Zn3 Zn1 97.11(5) . .
O2 Zn3 Zn2 42.89(5) . .
O2 Zn3 O1 87.26(7) . .
O2 Zn3 O3 111.21(8) . .
O2 Zn3 N6 123.28(8) . .
O3 Zn3 Zn1 40.23(5) . .
O3 Zn3 Zn2 111.27(5) . .
O3 Zn3 O1 81.58(7) . .
N6 Zn3 Zn1 136.17(6) . .
N6 Zn3 Zn2 121.52(6) . .
N6 Zn3 O1 117.34(8) . .
N6 Zn3 O3 121.90(8) . .
Zn1 O1 Zn2 121.44(8) . .
Zn1 O1 Zn3 92.68(7) . .
Zn2 O1 Zn3 83.66(6) . .
C51 O1 Zn1 115.82(15) . .
C51 O1 Zn2 110.83(15) . .
C51 O1 Zn3 129.14(15) . .
Zn3 O2 Zn2 94.39(8) . .
C54 O2 Zn2 120.3(2) . .
C54 O2 Zn3 127.77(19) . .
Zn3 O3 Zn1 99.83(8) . .
C57 O3 Zn1 122.97(17) . .
C57 O3 Zn3 125.35(16) . .
C1 N1 Zn1 106.93(18) . .
C1 N1 C48 116.9(2) . .
C48 N1 Zn1 136.13(17) . .
C2 N2 Zn1 107.53(17) . .
C5 N2 Zn1 145.18(18) . .
C5 N2 C2 105.9(2) . .
C13 N3 Zn2 143.29(19) . .
C13 N3 C16 107.3(2) . .
C16 N3 Zn2 108.20(17) . .
C17 N4 Zn2 110.26(18) . .
C17 N4 C18 123.9(2) . .
C18 N4 Zn2 125.52(17) . .
C26 N5 C23 115.2(2) . .
C27 N6 Zn3 121.31(17) . .
C30 N6 Zn3 127.18(18) . .
C30 N6 C27 106.6(2) . .
C38 N7 H7 124.5 . .
C38 N7 C41 111.0(2) . .
C41 N7 H7 124.5 . .
C42 N8 C43 120.0(2) . .
N1 C1 H1 119.4 . .
N1 C1 C2 121.3(2) . .
C2 C1 H1 119.4 . .
N2 C2 C1 118.2(2) . .
C3 C2 N2 110.4(2) . .
C3 C2 C1 131.3(3) . .
C2 C3 H3 126.7 . .
C2 C3 C4 106.5(2) . .
C4 C3 H3 126.7 . .
C3 C4 H4 126.7 . .
C3 C4 C5 106.7(2) . .
C5 C4 H4 126.7 . .
N2 C5 C4 110.4(2) . .
N2 C5 C6 119.6(2) . .
C4 C5 C6 129.6(2) . .
C5 C6 H6 105.8 . .
C5 C6 C7 113.9(2) . .
C5 C6 C13 110.4(2) . .
C7 C6 H6 105.8 . .
C13 C6 H6 105.8 . .
C13 C6 C7 114.4(2) . .
C8 C7 C6 125.0(2) . .
C12 C7 C6 120.6(2) . .
C12 C7 C8 114.4(3) . .
F1 C8 C7 120.9(3) . .
F1 C8 C9 116.4(3) . .
C9 C8 C7 122.8(3) . .
F2 C9 C8 119.4(3) . .
F2 C9 C10 120.4(3) . .
C10 C9 C8 120.3(3) . .
F3 C10 C9 120.4(3) . .
F3 C10 C11 120.3(3) . .
C9 C10 C11 119.4(3) . .
F4 C11 C10 119.8(3) . .
F4 C11 C12 121.0(3) . .
C10 C11 C12 119.2(3) . .
F5 C12 C7 119.7(2) . .
F5 C12 C11 116.4(3) . .
C11 C12 C7 124.0(3) . .
N3 C13 C6 118.4(2) . .
N3 C13 C14 109.7(2) . .
C14 C13 C6 131.9(2) . .
C13 C14 H14 126.4 . .
C15 C14 C13 107.3(2) . .
C15 C14 H14 126.4 . .
C14 C15 H15 126.8 . .
C14 C15 C16 106.5(2) . .
C16 C15 H15 126.8 . .
N3 C16 C15 109.3(2) . .
N3 C16 C17 117.4(2) . .
C15 C16 C17 133.2(3) . .
N4 C17 C16 119.1(2) . .
N4 C17 H17 120.5 . .
C16 C17 H17 120.5 . .
C19 C18 N4 123.5(2) . .
C19 C18 C23 118.8(2) . .
C23 C18 N4 117.7(2) . .
C18 C19 H19 118.8 . .
C20 C19 C18 122.4(3) . .
C20 C19 H19 118.8 . .
C19 C20 C21 119.0(3) . .
C19 C20 C24 120.1(3) . .
C21 C20 C24 120.8(3) . .
C20 C21 C25 121.4(3) . .
C22 C21 C20 118.7(3) . .
C22 C21 C25 120.0(3) . .
C21 C22 H22 118.5 . .
C21 C22 C23 123.0(3) . .
C23 C22 H22 118.5 . .
C18 C23 N5 120.3(2) . .
C22 C23 N5 121.9(2) . .
C22 C23 C18 117.7(2) . .
C20 C24 H24A 109.5 . .
C20 C24 H24B 109.5 . .
C20 C24 H24C 109.5 . .
H24A C24 H24B 109.5 . .
H24A C24 H24C 109.5 . .
H24B C24 H24C 109.5 . .
C21 C25 H25A 109.5 . .
C21 C25 H25B 109.5 . .
C21 C25 H25C 109.5 . .
H25A C25 H25B 109.5 . .
H25A C25 H25C 109.5 . .
H25B C25 H25C 109.5 . .
N5 C26 H26 115.3 . .
N5 C26 C27 129.4(3) . .
C27 C26 H26 115.3 . .
N6 C27 C26 127.7(2) . .
N6 C27 C28 108.9(2) . .
C28 C27 C26 123.3(3) . .
C27 C28 H28 126.1 . .
C29 C28 C27 107.8(3) . .
C29 C28 H28 126.1 . .
C28 C29 H29 126.8 . .
C28 C29 C30 106.4(2) . .
C30 C29 H29 126.8 . .
N6 C30 C29 110.3(2) . .
N6 C30 C31 120.3(2) . .
C29 C30 C31 129.3(2) . .
C30 C31 H31 105.8 . .
C30 C31 C32 111.7(2) . .
C32 C31 H31 105.8 . .
C38 C31 C30 112.8(2) . .
C38 C31 H31 105.8 . .
C38 C31 C32 114.0(2) . .
C33 C32 C31 120.1(3) . .
C33 C32 C37 115.4(3) . .
C37 C32 C31 124.5(3) . .
F6 C33 C32 120.1(3) . .
F6 C33 C34 117.4(3) . .
C32 C33 C34 122.5(4) . .
F7 C34 C33 119.0(4) . .
F7 C34 C35 121.4(4) . .
C35 C34 C33 119.6(4) . .
F8 C35 C34 119.7(5) . .
F8 C35 C36 120.7(5) . .
C36 C35 C34 119.6(4) . .
F9 C36 C35 120.0(4) . .
F9 C36 C37 119.8(4) . .
C35 C36 C37 120.2(4) . .
F10 C37 C32 120.5(3) . .
F10 C37 C36 116.8(3) . .
C36 C37 C32 122.7(3) . .
N7 C38 C31 117.6(2) . .
N7 C38 C39 106.9(2) . .
C39 C38 C31 135.4(2) . .
C38 C39 H39 126.3 . .
C38 C39 C40 107.5(2) . .
C40 C39 H39 126.3 . .
C39 C40 H40 126.1 . .
C41 C40 C39 107.8(3) . .
C41 C40 H40 126.1 . .
N7 C41 C40 106.7(2) . .
N7 C41 C42 118.1(2) . .
C40 C41 C42 134.8(3) . .
N8 C42 C41 119.1(3) . .
N8 C42 H42 120.4 . .
C41 C42 H42 120.4 . .
C44 C43 N8 122.7(2) . .
C44 C43 C48 118.2(3) . .
C48 C43 N8 118.9(2) . .
C43 C44 H44 118.5 . .
C45 C44 C43 123.0(3) . .
C45 C44 H44 118.5 . .
C44 C45 C46 118.6(3) . .
C44 C45 C49 120.1(3) . .
C46 C45 C49 121.3(3) . .
C45 C46 C50 120.7(3) . .
C47 C46 C45 118.8(3) . .
C47 C46 C50 120.4(3) . .
C46 C47 H47 118.8 . .
C46 C47 C48 122.3(3) . .
C48 C47 H47 118.8 . .
C43 C48 N1 120.2(2) . .
C47 C48 N1 120.8(2) . .
C47 C48 C43 119.1(3) . .
C45 C49 H49A 109.5 . .
C45 C49 H49B 109.5 . .
C45 C49 H49C 109.5 . .
H49A C49 H49B 109.5 . .
H49A C49 H49C 109.5 . .
H49B C49 H49C 109.5 . .
C46 C50 H50A 109.5 . .
C46 C50 H50B 109.5 . .
C46 C50 H50C 109.5 . .
H50A C50 H50B 109.5 . .
H50A C50 H50C 109.5 . .
H50B C50 H50C 109.5 . .
O1 C51 H51 108.2 . .
O1 C51 C52 109.2(2) . .
O1 C51 C53 110.2(2) . .
C52 C51 H51 108.2 . .
C52 C51 C53 112.6(2) . .
C53 C51 H51 108.2 . .
C51 C52 H52A 109.5 . .
C51 C52 H52B 109.5 . .
C51 C52 H52C 109.5 . .
H52A C52 H52B 109.5 . .
H52A C52 H52C 109.5 . .
H52B C52 H52C 109.5 . .
C51 C53 H53A 109.5 . .
C51 C53 H53B 109.5 . .
C51 C53 H53C 109.5 . .
H53A C53 H53B 109.5 . .
H53A C53 H53C 109.5 . .
H53B C53 H53C 109.5 . .
O2 C54 H54A 97.0 . .
O2 C54 H54 98.9 . .
O2 C54 C55 111.1(3) . .
C55 C54 H54A 97.0 . .
C55 C54 H54 98.9 . .
C56A C54 O2 119.4(4) . .
C56A C54 H54 98.9 . .
C56A C54 C55 122.4(5) . .
C56B C54 O2 121.5(5) . .
C56B C54 H54A 97.0 . .
C56B C54 C55 123.1(6) . .
C54 C55 H55A 109.5 . .
C54 C55 H55B 109.5 . .
C54 C55 H55C 109.5 . .
H55A C55 H55B 109.5 . .
H55A C55 H55C 109.5 . .
H55B C55 H55C 109.5 . .
C54 C56A H56A 109.5 . .
C54 C56A H56B 109.5 . .
C54 C56A H56C 109.5 . .
H56A C56A H56B 109.5 . .
H56A C56A H56C 109.5 . .
H56B C56A H56C 109.5 . .
C54 C56B H56D 109.5 . .
C54 C56B H56E 109.5 . .
C54 C56B H56F 109.5 . .
H56D C56B H56E 109.5 . .
H56D C56B H56F 109.5 . .
H56E C56B H56F 109.5 . .
O3 C57 H57 106.9 . .
O3 C57 C58 111.9(3) . .
O3 C57 C59 110.4(2) . .
C58 C57 H57 106.9 . .
C58 C57 C59 113.4(3) . .
C59 C57 H57 106.9 . .
C57 C58 H58A 109.5 . .
C57 C58 H58B 109.5 . .
C57 C58 H58C 109.5 . .
H58A C58 H58B 109.5 . .
H58A C58 H58C 109.5 . .
H58B C58 H58C 109.5 . .
C57 C59 H59A 109.5 . .
C57 C59 H59B 109.5 . .
C57 C59 H59C 109.5 . .
H59A C59 H59B 109.5 . .
H59A C59 H59C 109.5 . .
H59B C59 H59C 109.5 . .
C73 C72 H72 119.9 . .
C73 C72 C77 120.2(4) . .
C77 C72 H72 119.9 . .
C72 C73 H73 120.2 . .
C74 C73 C72 119.7(4) . .
C74 C73 H73 120.2 . .
C73 C74 H74 119.5 . .
C73 C74 C75 121.0(4) . .
C75 C74 H74 119.5 . .
C74 C75 H75 120.3 . .
C74 C75 C76 119.5(4) . .
C76 C75 H75 120.3 . .
C75 C76 H76 120.0 . .
C77 C76 C75 120.1(4) . .
C77 C76 H76 120.0 . .
C72 C77 H77 120.2 . .
C76 C77 C72 119.5(4) . .
C76 C77 H77 120.2 . .
C67 C66 H66 120.1 . .
C67 C66 C71 119.9(4) . .
C71 C66 H66 120.1 . .
C66 C67 H67 120.0 . .
C68 C67 C66 119.9(4) . .
C68 C67 H67 120.0 . .
C67 C68 H68 119.9 . .
C67 C68 C69 120.3(4) . .
C69 C68 H68 119.8 . .
C68 C69 H69 120.0 . .
C70 C69 C68 120.0(4) . .
C70 C69 H69 120.0 . .
C69 C70 H70 120.1 . .
C71 C70 C69 119.9(4) . .
C71 C70 H70 120.1 . .
C66 C71 H71 120.0 . .
C70 C71 C66 120.1(4) . .
C70 C71 H71 120.0 . .
C64 C63 H63 120.0 . .
C64 C63 C62 120.0 . .
C62 C63 H63 120.0 . .
C63 C64 H64 120.0 . .
C63 C64 C65 120.0 . .
C65 C64 H64 120.0 . .
C64 C65 H65 120.0 . .
C60 C65 C64 120.0 . .
C60 C65 H65 120.0 . .
C65 C60 H60 120.0 . .
C65 C60 C61 120.0 . .
C61 C60 H60 120.0 . .
C60 C61 H61 120.0 . .
C62 C61 C60 120.0 . .
C62 C61 H61 120.0 . .
C63 C62 H62 120.0 . .
C61 C62 C63 120.0 . .
C61 C62 H62 120.0 . .
C02O C02C H02C 120.3 . .
C02Q C02C H02C 120.3 . .
C02Q C02C C02O 119.3(4) . .
C02C C02O H02O 119.9 . .
C02C C02O C02Q 120.1(4) . 2_666
C02Q C02O H02O 119.9 2_666 .
C02C C02Q C02O 120.5(4) . 2_666
C02C C02Q H02Q 119.7 . .
C02O C02Q H02Q 119.7 2_666 .

loop_
_geom_bond_atom_site_label_1
_geom_bond_atom_site_label_2
_geom_bond_distance
_geom_bond_site_symmetry_2
Zn1 Zn3 3.0071(4) .
Zn1 O1 2.0119(17) .
Zn1 O3 1.9711(18) .
Zn1 N1 2.087(2) .
Zn1 N2 2.006(2) .
Zn2 Zn3 2.8213(4) .
Zn2 O1 2.0868(17) .
Zn2 O2 1.9258(18) .
Zn2 N3 2.010(2) .
Zn2 N4 2.013(2) .
Zn3 O1 2.1430(17) .
Zn3 O2 1.9197(18) .
Zn3 O3 1.9593(18) .
Zn3 N6 1.939(2) .
F1 C8 1.341(3) .
F2 C9 1.343(3) .
F3 C10 1.342(3) .
F4 C11 1.333(4) .
F5 C12 1.343(3) .
F6 C33 1.336(4) .
F7 C34 1.333(5) .
F8 C35 1.338(4) .
F9 C36 1.337(5) .
F10 C37 1.335(4) .
O1 C51 1.448(3) .
O2 C54 1.411(4) .
O3 C57 1.441(3) .
N1 C1 1.301(3) .
N1 C48 1.430(3) .
N2 C2 1.383(3) .
N2 C5 1.355(3) .
N3 C13 1.343(3) .
N3 C16 1.381(3) .
N4 C17 1.309(3) .
N4 C18 1.407(3) .
N5 C23 1.418(3) .
N5 C26 1.293(3) .
N6 C27 1.380(3) .
N6 C30 1.364(3) .
N7 H7 0.8600 .
N7 C38 1.357(3) .
N7 C41 1.366(3) .
N8 C42 1.275(4) .
N8 C43 1.401(3) .
C1 H1 0.9300 .
C1 C2 1.405(4) .
C2 C3 1.382(4) .
C3 H3 0.9300 .
C3 C4 1.392(4) .
C4 H4 0.9300 .
C4 C5 1.398(4) .
C5 C6 1.512(4) .
C6 H6 0.9800 .
C6 C7 1.524(4) .
C6 C13 1.514(4) .
C7 C8 1.395(4) .
C7 C12 1.381(4) .
C8 C9 1.377(4) .
C9 C10 1.364(5) .
C10 C11 1.371(5) .
C11 C12 1.379(4) .
C13 C14 1.408(4) .
C14 H14 0.9300 .
C14 C15 1.378(4) .
C15 H15 0.9300 .
C15 C16 1.402(4) .
C16 C17 1.403(4) .
C17 H17 0.9300 .
C18 C19 1.392(4) .
C18 C23 1.406(4) .
C19 H19 0.9300 .
C19 C20 1.383(4) .
C20 C21 1.397(4) .
C20 C24 1.511(4) .
C21 C22 1.378(4) .
C21 C25 1.508(4) .
C22 H22 0.9300 .
C22 C23 1.398(4) .
C24 H24A 0.9600 .
C24 H24B 0.9600 .
C24 H24C 0.9600 .
C25 H25A 0.9600 .
C25 H25B 0.9600 .
C25 H25C 0.9600 .
C26 H26 0.9300 .
C26 C27 1.423(4) .
C27 C28 1.390(4) .
C28 H28 0.9300 .
C28 C29 1.385(4) .
C29 H29 0.9300 .
C29 C30 1.389(4) .
C30 C31 1.515(4) .
C31 H31 0.9800 .
C31 C32 1.517(4) .
C31 C38 1.498(4) .
C32 C33 1.375(4) .
C32 C37 1.392(4) .
C33 C34 1.396(5) .
C34 C35 1.366(6) .
C35 C36 1.356(6) .
C36 C37 1.375(4) .
C38 C39 1.382(4) .
C39 H39 0.9300 .
C39 C40 1.408(4) .
C40 H40 0.9300 .
C40 C41 1.376(4) .
C41 C42 1.436(4) .
C42 H42 0.9300 .
C43 C44 1.394(4) .
C43 C48 1.399(4) .
C44 H44 0.9300 .
C44 C45 1.383(4) .
C45 C46 1.401(4) .
C45 C49 1.505(4) .
C46 C47 1.388(4) .
C46 C50 1.508(4) .
C47 H47 0.9300 .
C47 C48 1.391(4) .
C49 H49A 0.9600 .
C49 H49B 0.9600 .
C49 H49C 0.9600 .
C50 H50A 0.9600 .
C50 H50B 0.9600 .
C50 H50C 0.9600 .
C51 H51 0.9800 .
C51 C52 1.510(4) .
C51 C53 1.511(4) .
C52 H52A 0.9600 .
C52 H52B 0.9600 .
C52 H52C 0.9600 .
C53 H53A 0.9600 .
C53 H53B 0.9600 .
C53 H53C 0.9600 .
C54 H54A 0.9800 .
C54 H54 0.9800 .
C54 C55 1.472(4) .
C54 C56A 1.374(7) .
C54 C56B 1.349(9) .
C55 H55A 0.9600 .
C55 H55B 0.9600 .
C55 H55C 0.9600 .
C56A H56A 0.9600 .
C56A H56B 0.9600 .
C56A H56C 0.9600 .
C56B H56D 0.9600 .
C56B H56E 0.9600 .
C56B H56F 0.9600 .
C57 H57 0.9800 .
C57 C58 1.463(4) .
C57 C59 1.498(4) .
C58 H58A 0.9600 .
C58 H58B 0.9600 .
C58 H58C 0.9600 .
C59 H59A 0.9600 .
C59 H59B 0.9600 .
C59 H59C 0.9600 .
C72 H72 0.9300 .
C72 C73 1.369(6) .
C72 C77 1.372(6) .
C73 H73 0.9300 .
C73 C74 1.356(5) .
C74 H74 0.9300 .
C74 C75 1.362(5) .
C75 H75 0.9300 .
C75 C76 1.373(5) .
C76 H76 0.9300 .
C76 C77 1.371(6) .
C77 H77 0.9300 .
C66 H66 0.9300 .
C66 C67 1.373(6) .
C66 C71 1.375(5) .
C67 H67 0.9300 .
C67 C68 1.365(5) .
C68 H68 0.9300 .
C68 C69 1.371(5) .
C69 H69 0.9300 .
C69 C70 1.370(5) .
C70 H70 0.9300 .
C70 C71 1.369(5) .
C71 H71 0.9300 .
C63 H63 0.9300 .
C63 C64 1.3900 .
C63 C62 1.3900 .
C64 H64 0.9300 .
C64 C65 1.3900 .
C65 H65 0.9300 .
C65 C60 1.3900 .
C60 H60 0.9300 .
C60 C61 1.3900 .
C61 H61 0.9300 .
C61 C62 1.3900 .
C62 H62 0.9300 .
C02C H02C 0.9300 .
C02C C02O 1.364(6) .
C02C C02Q 1.361(6) .
C02O H02O 0.9300 .
C02O C02Q 1.365(6) 2_666
C02Q C02O 1.365(6) 2_666
C02Q H02Q 0.9300 .

loop_
_geom_torsion_atom_site_label_1
_geom_torsion_atom_site_label_2
_geom_torsion_atom_site_label_3
_geom_torsion_atom_site_label_4
_geom_torsion
_geom_torsion_site_symmetry_4
Zn1 O1 C51 C52 -60.1(3) .
Zn1 O1 C51 C53 64.1(2) .
Zn1 O3 C57 C58 85.1(3) .
Zn1 O3 C57 C59 -42.4(3) .
Zn1 N1 C1 C2 -5.0(3) .
Zn1 N1 C48 C43 -51.3(4) .
Zn1 N1 C48 C47 130.0(3) .
Zn1 N2 C2 C1 13.7(3) .
Zn1 N2 C2 C3 -169.0(2) .
Zn1 N2 C5 C4 162.0(3) .
Zn1 N2 C5 C6 -24.8(5) .
Zn2 O1 C51 C52 83.4(2) .
Zn2 O1 C51 C53 -152.35(18) .
Zn2 O2 C54 C55 -30.8(5) .
Zn2 O2 C54 C56A 120.6(8) .
Zn2 O2 C54 C56B 172.0(10) .
Zn2 N3 C13 C6 -14.2(4) .
Zn2 N3 C13 C14 163.8(2) .
Zn2 N3 C16 C15 -169.95(19) .
Zn2 N3 C16 C17 11.8(3) .
Zn2 N4 C17 C16 -5.4(3) .
Zn2 N4 C18 C19 165.0(2) .
Zn2 N4 C18 C23 -11.9(3) .
Zn3 O1 C51 C52 -177.53(18) .
Zn3 O1 C51 C53 -53.3(3) .
Zn3 O2 C54 C55 -155.2(3) .
Zn3 O2 C54 C56A -3.8(10) .
Zn3 O2 C54 C56B 47.6(12) .
Zn3 O3 C57 C58 -50.2(4) .
Zn3 O3 C57 C59 -177.6(2) .
Zn3 N6 C27 C26 -27.9(4) .
Zn3 N6 C27 C28 156.53(18) .
Zn3 N6 C30 C29 -154.32(19) .
Zn3 N6 C30 C31 28.7(3) .
F1 C8 C9 F2 2.0(4) .
F1 C8 C9 C10 -177.4(3) .
F2 C9 C10 F3 -0.6(5) .
F2 C9 C10 C11 -179.1(3) .
F3 C10 C11 F4 -1.6(5) .
F3 C10 C11 C12 179.2(3) .
F4 C11 C12 F5 1.9(4) .
F4 C11 C12 C7 -177.1(3) .
F6 C33 C34 F7 -0.4(6) .
F6 C33 C34 C35 -179.8(4) .
F7 C34 C35 F8 0.6(7) .
F7 C34 C35 C36 -179.7(4) .
F8 C35 C36 F9 0.4(6) .
F8 C35 C36 C37 179.8(4) .
F9 C36 C37 F10 -0.3(5) .
F9 C36 C37 C32 179.4(3) .
N1 C1 C2 N2 -6.0(4) .
N1 C1 C2 C3 177.4(3) .
N2 C2 C3 C4 -0.5(4) .
N2 C5 C6 C7 158.3(2) .
N2 C5 C6 C13 -71.4(3) .
N3 C13 C14 C15 0.8(3) .
N3 C16 C17 N4 -4.6(4) .
N4 C18 C19 C20 -174.7(3) .
N4 C18 C23 N5 -7.0(4) .
N4 C18 C23 C22 171.0(2) .
N5 C26 C27 N6 3.9(5) .
N5 C26 C27 C28 178.9(3) .
N6 C27 C28 C29 -0.2(3) .
N6 C30 C31 C32 118.2(3) .
N6 C30 C31 C38 -111.8(3) .
N7 C38 C39 C40 -1.1(3) .
N7 C41 C42 N8 2.0(4) .
N8 C43 C44 C45 175.6(3) .
N8 C43 C48 N1 5.5(4) .
N8 C43 C48 C47 -175.8(3) .
C1 N1 C48 C43 131.9(3) .
C1 N1 C48 C47 -46.8(4) .
C1 C2 C3 C4 176.3(3) .
C2 N2 C5 C4 -1.5(3) .
C2 N2 C5 C6 171.7(2) .
C2 C3 C4 C5 -0.4(3) .
C3 C4 C5 N2 1.2(3) .
C3 C4 C5 C6 -171.1(3) .
C4 C5 C6 C7 -30.0(4) .
C4 C5 C6 C13 100.3(3) .
C5 N2 C2 C1 -176.1(3) .
C5 N2 C2 C3 1.2(3) .
C5 C6 C7 C8 68.8(3) .
C5 C6 C7 C12 -111.4(3) .
C5 C6 C13 N3 108.8(3) .
C5 C6 C13 C14 -68.7(4) .
C6 C7 C8 F1 -2.8(4) .
C6 C7 C8 C9 177.8(3) .
C6 C7 C12 F5 1.1(4) .
C6 C7 C12 C11 -179.8(3) .
C6 C13 C14 C15 178.4(3) .
C7 C6 C13 N3 -121.2(3) .
C7 C6 C13 C14 61.3(4) .
C7 C8 C9 F2 -178.6(3) .
C7 C8 C9 C10 2.0(5) .
C8 C7 C12 F5 -179.0(2) .
C8 C7 C12 C11 0.1(4) .
C8 C9 C10 F3 178.8(3) .
C8 C9 C10 C11 0.3(5) .
C9 C10 C11 F4 177.0(3) .
C9 C10 C11 C12 -2.2(5) .
C10 C11 C12 F5 -178.9(3) .
C10 C11 C12 C7 2.1(5) .
C12 C7 C8 F1 177.3(2) .
C12 C7 C8 C9 -2.1(4) .
C13 N3 C16 C15 0.4(3) .
C13 N3 C16 C17 -177.9(2) .
C13 C6 C7 C8 -59.5(3) .
C13 C6 C7 C12 120.4(3) .
C13 C14 C15 C16 -0.6(3) .
C14 C15 C16 N3 0.1(3) .
C14 C15 C16 C17 178.0(3) .
C15 C16 C17 N4 177.7(3) .
C16 N3 C13 C6 -178.7(2) .
C16 N3 C13 C14 -0.7(3) .
C17 N4 C18 C19 -7.7(4) .
C17 N4 C18 C23 175.5(3) .
C18 N4 C17 C16 168.2(3) .
C18 C19 C20 C21 3.2(5) .
C18 C19 C20 C24 -179.3(3) .
C19 C18 C23 N5 176.1(3) .
C19 C18 C23 C22 -6.0(4) .
C19 C20 C21 C22 -4.3(5) .
C19 C20 C21 C25 174.4(3) .
C20 C21 C22 C23 0.2(5) .
C21 C22 C23 N5 -177.2(3) .
C21 C22 C23 C18 5.0(4) .
C23 N5 C26 C27 -172.2(3) .
C23 C18 C19 C20 2.1(5) .
C24 C20 C21 C22 178.2(3) .
C24 C20 C21 C25 -3.0(5) .
C25 C21 C22 C23 -178.5(3) .
C26 N5 C23 C18 -148.2(3) .
C26 N5 C23 C22 34.0(4) .
C26 C27 C28 C29 -176.0(2) .
C27 N6 C30 C29 0.8(3) .
C27 N6 C30 C31 -176.2(2) .
C27 C28 C29 C30 0.7(3) .
C28 C29 C30 N6 -0.9(3) .
C28 C29 C30 C31 175.7(3) .
C29 C30 C31 C32 -58.2(4) .
C29 C30 C31 C38 71.8(4) .
C30 N6 C27 C26 175.2(3) .
C30 N6 C27 C28 -0.4(3) .
C30 C31 C32 C33 -107.0(3) .
C30 C31 C32 C37 70.5(3) .
C30 C31 C38 N7 57.5(3) .
C30 C31 C38 C39 -123.6(3) .
C31 C32 C33 F6 -2.4(5) .
C31 C32 C33 C34 177.2(3) .
C31 C32 C37 F10 2.3(5) .
C31 C32 C37 C36 -177.4(3) .
C31 C38 C39 C40 179.9(3) .
C32 C31 C38 N7 -173.7(2) .
C32 C31 C38 C39 5.2(5) .
C32 C33 C34 F7 179.9(3) .
C32 C33 C34 C35 0.6(6) .
C33 C32 C37 F10 179.9(3) .
C33 C32 C37 C36 0.2(5) .
C33 C34 C35 F8 179.9(4) .
C33 C34 C35 C36 -0.4(7) .
C34 C35 C36 F9 -179.3(4) .
C34 C35 C36 C37 0.1(7) .
C35 C36 C37 F10 -179.7(3) .
C35 C36 C37 C32 0.0(6) .
C37 C32 C33 F6 179.9(3) .
C37 C32 C33 C34 -0.5(5) .
C38 N7 C41 C40 0.3(3) .
C38 N7 C41 C42 174.4(2) .
C38 C31 C32 C33 123.7(3) .
C38 C31 C32 C37 -58.8(4) .
C38 C39 C40 C41 1.2(3) .
C39 C40 C41 N7 -0.9(3) .
C39 C40 C41 C42 -173.6(3) .
C40 C41 C42 N8 174.1(3) .
C41 N7 C38 C31 179.7(2) .
C41 N7 C38 C39 0.5(3) .
C42 N8 C43 C44 37.8(4) .
C42 N8 C43 C48 -147.6(3) .
C43 N8 C42 C41 -167.8(2) .
C43 C44 C45 C46 -0.6(5) .
C43 C44 C45 C49 -178.8(3) .
C44 C43 C48 N1 -179.7(2) .
C44 C43 C48 C47 -1.0(4) .
C44 C45 C46 C47 0.1(4) .
C44 C45 C46 C50 179.6(3) .
C45 C46 C47 C48 -0.2(5) .
C46 C47 C48 N1 179.3(3) .
C46 C47 C48 C43 0.6(4) .
C48 N1 C1 C2 172.7(3) .
C48 C43 C44 C45 1.0(4) .
C49 C45 C46 C47 178.4(3) .
C49 C45 C46 C50 -2.1(5) .
C50 C46 C47 C48 -179.7(3) .
C72 C73 C74 C75 0.9(6) .
C73 C72 C77 C76 -0.1(6) .
C73 C74 C75 C76 -0.6(6) .
C74 C75 C76 C77 -0.1(6) .
C75 C76 C77 C72 0.5(6) .
C77 C72 C73 C74 -0.5(6) .
C66 C67 C68 C69 -0.4(6) .
C67 C66 C71 C70 0.2(6) .
C67 C68 C69 C70 0.0(6) .
C68 C69 C70 C71 0.5(6) .
C69 C70 C71 C66 -0.5(6) .
C71 C66 C67 C68 0.3(7) .
C63 C64 C65 C60 0.0 .
C64 C63 C62 C61 0.0 .
C64 C65 C60 C61 0.0 .
C65 C60 C61 C62 0.0 .
C60 C61 C62 C63 0.0 .
C62 C63 C64 C65 0.0 .
C02O C02C C02Q C02O 0.5(8) 2_666
C02Q C02C C02O C02Q -0.5(8) 2_666
